data_2222352
loop_
_publ_author_name
'Tang, Jian-Guo'
'Wu, Yong-Zhong'
'Bi, Sheng'
'Zhang, Guo-Hua'
'Guo, Cheng'

_publ_section_title
;
 Phenyl <i>N</i>-(1,3-thiazol-2-yl)carbamate
;
_journal_coeditor_code HK2701
_journal_issue 7
_journal_name_full 'Acta Crystallographica Section E'
_journal_page_first o1478
_journal_paper_doi 10.1107/S1600536809020236
_journal_volume 65
_journal_year 2009
_chemical_formula_iupac 'C10 H8 N2 O2 S'
_chemical_formula_moiety 'C10 H8 N2 O2 S'
_chemical_formula_sum 'C10 H8 N2 O2 S'
_chemical_formula_weight 220.24
_chemical_name_systematic
;
Phenyl <i>N</i>-(1,3-thiazol-2-yl)carbamate
;
_space_group_IT_number 14
_symmetry_cell_setting monoclinic
_symmetry_space_group_name_Hall '-P 2ybc'
_symmetry_space_group_name_H-M 'P 1 21/c 1'
_atom_sites_solution_hydrogens geom
_atom_sites_solution_primary direct
_atom_sites_solution_secondary difmap
_audit_creation_method SHELXL-97
_cell_angle_alpha 90.00
_cell_angle_beta 91.21(3)
_cell_angle_gamma 90.00
_cell_formula_units_Z 4
_cell_length_a 5.6430(11)
_cell_length_b 7.3910(15)
_cell_length_c 25.134(5)
_cell_measurement_reflns_used 25
_cell_measurement_temperature 294(2)
_cell_measurement_theta_max 13
_cell_measurement_theta_min 9
_cell_volume 1048.0(4)
_computing_cell_refinement 'CAD-4 Software (Enraf--Nonius, 1989)'
_computing_data_collection 'CAD-4 Software (Enraf--Nonius, 1989)'
_computing_data_reduction 'XCAD4 (Harms & Wocadlo, 1995)'
_computing_molecular_graphics 'ORTEP-3 for Windows (Farrugia, 1997) and PLATON (Spek, 2009)'
_computing_publication_material 'SHELXL97 (Sheldrick, 2008) and PLATON (Spek, 2009)'
_computing_structure_refinement 'SHELXL97 (Sheldrick, 2008)'
_computing_structure_solution 'SHELXS97 (Sheldrick, 2008)'
_diffrn_ambient_temperature 294(2)
_diffrn_measured_fraction_theta_full 0.995
_diffrn_measured_fraction_theta_max 0.995
_diffrn_measurement_device_type 'Enraf--Nonius CAD-4'
_diffrn_measurement_method \w/2\q
_diffrn_radiation_monochromator graphite
_diffrn_radiation_source 'fine-focus sealed tube'
_diffrn_radiation_type MoK\a
_diffrn_radiation_wavelength 0.71073
_diffrn_reflns_av_R_equivalents 0.0268
_diffrn_reflns_av_sigmaI/netI 0.0352
_diffrn_reflns_limit_h_max 6
_diffrn_reflns_limit_h_min 0
_diffrn_reflns_limit_k_max 8
_diffrn_reflns_limit_k_min 0
_diffrn_reflns_limit_l_max 30
_diffrn_reflns_limit_l_min -30
_diffrn_reflns_number 2084
_diffrn_reflns_theta_full 25.25
_diffrn_reflns_theta_max 25.25
_diffrn_reflns_theta_min 1.62
_diffrn_standards_decay_% 1
_diffrn_standards_interval_time 120
_diffrn_standards_number 3
_exptl_absorpt_coefficient_mu 0.289
_exptl_absorpt_correction_T_max 0.9717
_exptl_absorpt_correction_T_min 0.9184
_exptl_absorpt_correction_type psi-scan
_exptl_absorpt_process_details '(North <i>et al.</i>,  1968)'
_exptl_crystal_colour colorless
_exptl_crystal_density_diffrn 1.396
_exptl_crystal_density_method 'not measured'
_exptl_crystal_description block
_exptl_crystal_F_000 456
_exptl_crystal_size_max 0.30
_exptl_crystal_size_mid 0.20
_exptl_crystal_size_min 0.10
_refine_diff_density_max 0.230
_refine_diff_density_min -0.282
_refine_ls_extinction_method none
_refine_ls_goodness_of_fit_ref 1.004
_refine_ls_hydrogen_treatment constr
_refine_ls_matrix_type full
_refine_ls_number_parameters 136
_refine_ls_number_reflns 1880
_refine_ls_number_restraints 0
_refine_ls_restrained_S_all 1.004
_refine_ls_R_factor_all 0.0805
_refine_ls_R_factor_gt 0.0495
_refine_ls_shift/su_max 0.000
_refine_ls_shift/su_mean 0.000
_refine_ls_structure_factor_coef Fsqd
_refine_ls_weighting_details 'calc w=1/[\s^2^(Fo^2^)+(0.07P)^2^+1.2P] where P=(Fo^2^+2Fc^2^)/3'
_refine_ls_weighting_scheme calc
_refine_ls_wR_factor_gt 0.1181
_refine_ls_wR_factor_ref 0.1596
_reflns_number_gt 1346
_reflns_number_total 1880
_reflns_threshold_expression I>2\s(I)
_cod_data_source_file hk2701.cif
_cod_data_source_block I
_cod_original_sg_symbol_H-M 'P 21/c'
_cod_database_code 2222352
_cod_database_fobs_code 2222352

loop_
_symmetry_equiv_pos_as_xyz
'x, y, z'
'-x, y+1/2, -z+1/2'
'-x, -y, -z'
'x, -y-1/2, z-1/2'

loop_
_atom_site_type_symbol
_atom_site_label
_atom_site_fract_x
_atom_site_fract_y
_atom_site_fract_z
_atom_site_U_iso_or_equiv
_atom_site_adp_type
_atom_site_calc_flag
_atom_site_refinement_flags
_atom_site_occupancy
_atom_site_disorder_assembly
_atom_site_disorder_group
S S 0.50888(16) 0.91653(14) 0.09893(4) 0.0578(3) Uani d . 1 . .
O O1 -0.0749(4) 1.3216(4) 0.10691(9) 0.0584(7) Uani d . 1 . .
O O2 0.2490(4) 1.1925(4) 0.14685(10) 0.0604(7) Uani d . 1 . .
N N1 0.0988(5) 1.0912(4) 0.06773(11) 0.0522(8) Uani d . 1 . .
H H1A -0.0156 1.1050 0.0449 0.063 Uiso calc R 1 . .
N N2 0.2450(5) 0.8574(4) 0.01638(11) 0.0535(8) Uani d . 1 . .
C C1 -0.1494(7) 1.7169(6) 0.22167(16) 0.0653(11) Uani d . 1 . .
H H1B -0.1690 1.8072 0.2470 0.078 Uiso calc R 1 . .
C C2 -0.3070(7) 1.5775(6) 0.21820(16) 0.0700(12) Uani d . 1 . .
H H2B -0.4336 1.5728 0.2413 0.084 Uiso calc R 1 . .
C C3 -0.2801(6) 1.4432(5) 0.18072(15) 0.0583(10) Uani d . 1 . .
H H3A -0.3880 1.3484 0.1781 0.070 Uiso calc R 1 . .
C C4 -0.0921(6) 1.4522(5) 0.14755(13) 0.0476(8) Uani d . 1 . .
C C5 0.0675(7) 1.5907(5) 0.15058(15) 0.0592(10) Uani d . 1 . .
H H5A 0.1945 1.5943 0.1276 0.071 Uiso calc R 1 . .
C C6 0.0395(8) 1.7244(6) 0.18762(16) 0.0666(11) Uani d . 1 . .
H H6A 0.1470 1.8196 0.1899 0.080 Uiso calc R 1 . .
C C7 0.1061(6) 1.2010(5) 0.11072(14) 0.0494(9) Uani d . 1 . .
C C8 0.2638(6) 0.9587(5) 0.05834(13) 0.0446(8) Uani d . 1 . .
C C9 0.4328(7) 0.7386(5) 0.01506(16) 0.0617(10) Uani d . 1 . .
H H9A 0.4494 0.6552 -0.0123 0.074 Uiso calc R 1 . .
C C10 0.5867(7) 0.7498(6) 0.05473(17) 0.0651(11) Uani d . 1 . .
H H10B 0.7206 0.6772 0.0585 0.078 Uiso calc R 1 . .

loop_
_atom_site_aniso_label
_atom_site_aniso_U_11
_atom_site_aniso_U_22
_atom_site_aniso_U_33
_atom_site_aniso_U_12
_atom_site_aniso_U_13
_atom_site_aniso_U_23
S 0.0439(5) 0.0727(7) 0.0563(6) -0.0038(5) -0.0113(4) 0.0105(5)
O1 0.0530(14) 0.0639(17) 0.0574(15) 0.0055(13) -0.0160(12) -0.0165(13)
O2 0.0554(15) 0.0714(18) 0.0536(15) -0.0004(13) -0.0156(12) -0.0085(13)
N1 0.0431(15) 0.0635(19) 0.0493(16) 0.0000(15) -0.0130(13) -0.0135(15)
N2 0.0532(17) 0.0526(17) 0.0542(17) 0.0043(15) -0.0076(14) -0.0044(15)
C1 0.066(3) 0.072(3) 0.058(2) 0.010(2) -0.0082(19) -0.014(2)
C2 0.053(2) 0.094(3) 0.063(2) 0.003(2) 0.0069(19) -0.007(2)
C3 0.0443(19) 0.067(3) 0.064(2) -0.0096(18) -0.0019(17) -0.002(2)
C4 0.0482(19) 0.049(2) 0.0453(19) -0.0013(16) -0.0090(15) -0.0020(16)
C5 0.057(2) 0.065(3) 0.055(2) -0.011(2) 0.0101(17) -0.0055(19)
C6 0.072(3) 0.062(2) 0.066(3) -0.016(2) -0.003(2) -0.009(2)
C7 0.0454(19) 0.052(2) 0.051(2) -0.0129(17) -0.0057(16) -0.0003(17)
C8 0.0433(18) 0.0499(19) 0.0403(18) -0.0062(16) -0.0056(14) 0.0051(15)
C9 0.068(2) 0.056(2) 0.062(2) 0.007(2) -0.0016(19) -0.0001(19)
C10 0.054(2) 0.061(2) 0.080(3) 0.0108(19) 0.001(2) 0.017(2)

loop_
_atom_type_symbol
_atom_type_description
_atom_type_scat_dispersion_real
_atom_type_scat_dispersion_imag
_atom_type_scat_source
C C 0.0033 0.0016 'International Tables Vol C Tables 4.2.6.8 and 6.1.1.4'
H H 0.0000 0.0000 'International Tables Vol C Tables 4.2.6.8 and 6.1.1.4'
N N 0.0061 0.0033 'International Tables Vol C Tables 4.2.6.8 and 6.1.1.4'
O O 0.0106 0.0060 'International Tables Vol C Tables 4.2.6.8 and 6.1.1.4'
S S 0.1246 0.1234 'International Tables Vol C Tables 4.2.6.8 and 6.1.1.4'

loop_
_geom_angle_atom_site_label_1
_geom_angle_atom_site_label_2
_geom_angle_atom_site_label_3
_geom_angle_site_symmetry_1
_geom_angle_site_symmetry_3
_geom_angle
_geom_angle_publ_flag
C10 S C8 . . 87.71(18) ?
C7 O1 C4 . . 117.5(2) ?
C7 N1 C8 . . 123.7(3) ?
C7 N1 H1A . . 118.1 ?
C8 N1 H1A . . 118.1 ?
C2 C1 C6 . . 120.1(4) ?
C2 C1 H1B . . 120.0 ?
C6 C1 H1B . . 120.0 ?
C8 N2 C9 . . 109.8(3) ?
C1 C2 C3 . . 120.4(4) ?
C1 C2 H2B . . 119.8 ?
C3 C2 H2B . . 119.8 ?
C4 C3 C2 . . 118.7(4) ?
C4 C3 H3A . . 120.6 ?
C2 C3 H3A . . 120.6 ?
C3 C4 C5 . . 121.5(3) ?
C3 C4 O1 . . 118.4(3) ?
C5 C4 O1 . . 119.9(3) ?
C4 C5 C6 . . 119.6(4) ?
C4 C5 H5A . . 120.2 ?
C6 C5 H5A . . 120.2 ?
C5 C6 C1 . . 119.6(4) ?
C5 C6 H6A . . 120.2 ?
C1 C6 H6A . . 120.2 ?
O2 C7 N1 . . 125.5(3) ?
O2 C7 O1 . . 125.4(3) ?
N1 C7 O1 . . 109.1(3) ?
N2 C8 N1 . . 120.5(3) ?
N2 C8 S . . 115.2(3) ?
N1 C8 S . . 124.3(2) ?
C10 C9 N2 . . 116.0(4) ?
C10 C9 H9A . . 122.0 ?
N2 C9 H9A . . 122.0 ?
C9 C10 S . . 111.2(3) ?
C9 C10 H10B . . 124.4 ?
S C10 H10B . . 124.4 ?

loop_
_geom_bond_atom_site_label_1
_geom_bond_atom_site_label_2
_geom_bond_site_symmetry_2
_geom_bond_distance
_geom_bond_publ_flag
S C10 . 1.722(4) ?
S C8 . 1.729(3) ?
O1 C4 . 1.410(4) ?
O1 C7 . 1.358(4) ?
O2 C7 . 1.203(4) ?
N1 C7 . 1.351(4) ?
N1 C8 . 1.375(4) ?
N1 H1A . 0.8600 ?
N2 C8 . 1.296(4) ?
N2 C9 . 1.377(5) ?
C1 C2 . 1.363(6) ?
C1 C6 . 1.382(6) ?
C1 H1B . 0.9300 ?
C2 C3 . 1.379(5) ?
C2 H2B . 0.9300 ?
C3 C4 . 1.364(5) ?
C3 H3A . 0.9300 ?
C4 C5 . 1.365(5) ?
C5 C6 . 1.369(5) ?
C5 H5A . 0.9300 ?
C6 H6A . 0.9300 ?
C9 C10 . 1.311(6) ?
C9 H9A . 0.9300 ?
C10 H10B . 0.9300 ?

loop_
_geom_hbond_atom_site_label_D
_geom_hbond_atom_site_label_H
_geom_hbond_atom_site_label_A
_geom_hbond_site_symmetry_A
_geom_hbond_distance_DH
_geom_hbond_distance_HA
_geom_hbond_distance_DA
_geom_hbond_angle_DHA
N1 H1A N2 3_575 0.86 2.01 2.864(4) 171
C3 H3A O2 1_455 0.93 2.46 3.335(4) 156
C5 H5A Cg2 1_565 0.93 2.98 3.736(3) 139

loop_
_geom_torsion_atom_site_label_1
_geom_torsion_atom_site_label_2
_geom_torsion_atom_site_label_3
_geom_torsion_atom_site_label_4
_geom_torsion_site_symmetry_1
_geom_torsion_site_symmetry_2
_geom_torsion_site_symmetry_3
_geom_torsion_site_symmetry_4
_geom_torsion
_geom_torsion_publ_flag
C6 C1 C2 C3 . . . . -0.2(6) ?
C1 C2 C3 C4 . . . . 0.5(6) ?
C2 C3 C4 C5 . . . . -0.3(6) ?
C2 C3 C4 O1 . . . . -175.6(3) ?
C7 O1 C4 C3 . . . . -112.5(4) ?
C7 O1 C4 C5 . . . . 72.1(4) ?
C3 C4 C5 C6 . . . . -0.1(6) ?
O1 C4 C5 C6 . . . . 175.2(3) ?
C4 C5 C6 C1 . . . . 0.3(6) ?
C2 C1 C6 C5 . . . . -0.2(6) ?
C8 N1 C7 O2 . . . . -3.3(6) ?
C8 N1 C7 O1 . . . . 177.2(3) ?
C4 O1 C7 O2 . . . . 2.5(5) ?
C4 O1 C7 N1 . . . . -178.0(3) ?
C9 N2 C8 N1 . . . . 178.6(3) ?
C9 N2 C8 S . . . . -0.2(4) ?
C7 N1 C8 N2 . . . . 179.5(3) ?
C7 N1 C8 S . . . . -1.8(5) ?
C10 S C8 N2 . . . . 0.1(3) ?
C10 S C8 N1 . . . . -178.6(3) ?
C8 N2 C9 C10 . . . . 0.2(5) ?
N2 C9 C10 S . . . . -0.2(5) ?
C8 S C10 C9 . . . . 0.0(3) ?

loop_
_cod_related_entry_id
_cod_related_entry_database
_cod_related_entry_code
1 ChemSpider 565804
